data_1526736
loop_
_publ_author_name
'Kotsanidis, P.A.'
'Schaefer, W.'

_publ_section_title
;
 Neutron diffraction study of R Pt Ge2 (R = Dy, Ho) compounds
;
_journal_name_full 'Physik (Berlin)'
_journal_page_first 648
_journal_page_last 649
_journal_volume 276
_journal_year 2000
_chemical_formula_sum 'Ge2 Ho Pt'
_chemical_name_systematic 'Ho Pt Ge2'
_space_group_IT_number 71
_symmetry_space_group_name_Hall '-I 2 2'
_symmetry_space_group_name_H-M 'I m m m'
_cell_angle_alpha 90
_cell_angle_beta 90
_cell_angle_gamma 90
_cell_formula_units_Z 8
_cell_length_a 4.321
_cell_length_b 16.344
_cell_length_c 8.731
_cell_volume 616.604
_citation_journal_id_ASTM PHYBE3
_cod_data_source_file Kotsanidis_PHYBE3_2000_399.cif
_cod_data_source_block Ge2Ho1Pt1
_cod_original_cell_volume 616.6044
_cod_original_formula_sum 'Ge2 Ho1 Pt1'
_cod_database_code 1526736

loop_
_symmetry_equiv_pos_as_xyz
x,y,z
-x,-y,z
x,-y,-z
-x,y,-z
-x,-y,-z
x,y,-z
-x,y,z
x,-y,z
x+1/2,y+1/2,z+1/2
-x+1/2,-y+1/2,z+1/2
x+1/2,-y+1/2,-z+1/2
-x+1/2,y+1/2,-z+1/2
-x+1/2,-y+1/2,-z+1/2
x+1/2,y+1/2,-z+1/2
-x+1/2,y+1/2,z+1/2
x+1/2,-y+1/2,z+1/2

loop_
_atom_site_label
_atom_site_type_symbol
_atom_site_fract_x
_atom_site_fract_y
_atom_site_fract_z
_atom_site_occupancy
_atom_site_U_iso_or_equiv
Ge3 Ge 0.5 0.295 0.343 1 0.0
Ge1 Ge 0.5 0.074 0 1 0.0
Ho2 Ho 0 0.202 0.5 1 0.0
Ho1 Ho 0 0 0.266 1 0.0
Pt1 Pt 0.5 0.145 0.235 1 0.0
Ge2 Ge 0.5 0.074 0.5 1 0.0
